data_2312157
loop_
_publ_author_name
'Yahiaoui, Ahmed Abderrahim'
'Ghichi, Nadir'
'Hannachi, Douniazed'
'Mezhoud, Bilel'
'Djedouani, Amel'
'Kraim, Khairedine'
'Crochet, Aur&#xe9;lien'
'Stoeckli-Evans, Helen'

_publ_section_title
;
 The synthesis and crystal structure of
 (E)-2-{[(4-methoxynaphthalen-1-yl)methylidene]amino}-4-methylphenol:
 Hirshfeld surface analysis, DFT calculations and anticorrosion studies.
;
_journal_coeditor_code ZO3036
_journal_issue 8
_journal_name_full 'Acta crystallographica. Section C, Structural chemistry'
_journal_paper_doi 10.1107/S2053229623005867
_journal_volume 79
_journal_year 2023
_chemical_formula_iupac 'C19 H17 N O2'
_chemical_formula_moiety 'C19 H17 N O2'
_chemical_formula_sum 'C19 H17 N O2'
_chemical_formula_weight 291.33
_chemical_name_systematic
;
(<i>E</i>)-2-{[(4-Methoxynaphthalen-1-yl)methylidene]amino}-4-methylphenol
;
_space_group_crystal_system triclinic
_space_group_IT_number 2
_space_group_name_Hall '-P 1'
_space_group_name_H-M_alt 'P -1'
_atom_sites_solution_hydrogens mixed
_atom_sites_solution_primary direct
_atom_sites_solution_secondary difmap
_audit_creation_method SHELXL-2018/3
_cell_angle_alpha 106.383(4)
_cell_angle_beta 98.191(4)
_cell_angle_gamma 93.279(4)
_cell_formula_units_Z 2
_cell_length_a 7.7740(4)
_cell_length_b 7.9955(4)
_cell_length_c 12.4836(6)
_cell_measurement_reflns_used 11095
_cell_measurement_temperature 250(2)
_cell_measurement_theta_max 27.28
_cell_measurement_theta_min 1.72
_cell_volume 732.96(7)
_computing_cell_refinement
;
Recipe in X-AREA (Stoe & Cie, 2022)
;
_computing_data_collection
;
WinXpose in X-AREA (Stoe & Cie, 2022)
;
_computing_data_reduction
;
Integrate and LANA in X-AREA (Stoe & Cie, 2022)
;
_computing_molecular_graphics
;
PLATON (Spek, 2020) and Mercury (Macrae <i>et al.</i>,  2020)
;
_computing_publication_material
;
SHELXL2018 (Sheldrick, 2015), PLATON (Spek, 2020) and
publCIF (Westrip, 2010)
;
_computing_structure_refinement
;
SHELXL2018 (Sheldrick, 2015)
;
_computing_structure_solution
;
SHELXS97 (Sheldrick, 2008)
;
_diffrn_ambient_temperature 250
_diffrn_detector 'image plate (34 cm diameter)'
_diffrn_detector_area_resol_mean 6.67
_diffrn_measured_fraction_theta_full 0.995
_diffrn_measured_fraction_theta_max 0.988
_diffrn_measurement_device '2-circle diffractometer'
_diffrn_measurement_device_type 'STOE IPDS II'
_diffrn_measurement_method 'rotation method, \w scans'
_diffrn_radiation_monochromator 'plane graphite'
_diffrn_radiation_probe x-ray
_diffrn_radiation_type MoK\a
_diffrn_radiation_wavelength 0.71073
_diffrn_reflns_av_R_equivalents 0.0176
_diffrn_reflns_av_unetI/netI 0.0113
_diffrn_reflns_limit_h_max 9
_diffrn_reflns_limit_h_min -9
_diffrn_reflns_limit_k_max 9
_diffrn_reflns_limit_k_min -10
_diffrn_reflns_limit_l_max 15
_diffrn_reflns_limit_l_min -15
_diffrn_reflns_number 11018
_diffrn_reflns_theta_full 25.242
_diffrn_reflns_theta_max 26.782
_diffrn_reflns_theta_min 1.724
_diffrn_source 'sealed X-ray tube, 12 x 0.4 mm long-fine focus'
_diffrn_source_current 40
_diffrn_source_power 2.000
_diffrn_source_voltage 50
_exptl_absorpt_coefficient_mu 0.086
_exptl_absorpt_correction_T_max 1.0000
_exptl_absorpt_correction_T_min 0.8746
_exptl_absorpt_correction_type multi-scan
_exptl_absorpt_process_details
;
(MULABS; Spek, 2020)
;
_exptl_crystal_colour orange
_exptl_crystal_density_diffrn 1.320
_exptl_crystal_description block
_exptl_crystal_F_000 308
_exptl_crystal_size_max 0.610
_exptl_crystal_size_mid 0.393
_exptl_crystal_size_min 0.180
_refine_diff_density_max 0.195
_refine_diff_density_min -0.139
_refine_ls_extinction_method none
_refine_ls_goodness_of_fit_ref 1.041
_refine_ls_hydrogen_treatment mixed
_refine_ls_matrix_type full
_refine_ls_number_parameters 205
_refine_ls_number_reflns 3090
_refine_ls_number_restraints 0
_refine_ls_restrained_S_all 1.041
_refine_ls_R_factor_all 0.0422
_refine_ls_R_factor_gt 0.0380
_refine_ls_shift/su_max 0.005
_refine_ls_shift/su_mean 0.000
_refine_ls_structure_factor_coef Fsqd
_refine_ls_weighting_details 'w=1/[\s^2^(Fo^2^)+(0.0629P)^2^+0.1103P] where P=(Fo^2^+2Fc^2^)/3'
_refine_ls_weighting_scheme calc
_refine_ls_wR_factor_gt 0.1080
_refine_ls_wR_factor_ref 0.1125
_reflns_number_gt 2742
_reflns_number_total 3090
_reflns_threshold_expression 'I > 2\s(I)'
_cod_data_source_file zo3036sup1.cif
_cod_data_source_block I
_cod_database_code 2312157
_shelx_space_group_comment
;
The symmetry employed for this shelxl refinement is uniquely defined
by the following loop, which should always be used as a source of
symmetry information in preference to the above space-group names.
They are only intended as comments.
;

loop_
_space_group_symop_operation_xyz
'x, y, z'
'-x, -y, -z'

loop_
_atom_site_type_symbol
_atom_site_label
_atom_site_fract_x
_atom_site_fract_y
_atom_site_fract_z
_atom_site_U_iso_or_equiv
_atom_site_adp_type
_atom_site_calc_flag
_atom_site_occupancy
_atom_site_disorder_assembly
_atom_site_disorder_group
O O1 0.37640(11) 0.70357(10) 0.74315(6) 0.0478(2) Uani d 1 . .
O O2 0.00186(12) 0.95474(11) 0.15984(8) 0.0533(2) Uani d 1 . .
H H2O 0.031(2) 0.935(2) 0.2219(16) 0.084(6) Uiso d 1 . .
N N1 -0.00350(12) 0.69499(12) 0.25196(8) 0.0417(2) Uani d 1 . .
C C1 0.13306(13) 0.60555(14) 0.40839(9) 0.0361(2) Uani d 1 . .
C C2 0.13789(14) 0.76848(14) 0.48464(9) 0.0402(2) Uani d 1 . .
H H2 0.085081 0.856781 0.459797 0.048 Uiso calc 1 . .
C C3 0.21806(15) 0.80813(14) 0.59750(9) 0.0415(2) Uani d 1 . .
H H3 0.219226 0.921233 0.647190 0.050 Uiso calc 1 . .
C C4 0.29521(13) 0.68039(14) 0.63528(9) 0.0379(2) Uani d 1 . .
C C5 0.37175(15) 0.37629(15) 0.59984(10) 0.0431(3) Uani d 1 . .
H H5 0.423752 0.401751 0.676141 0.052 Uiso calc 1 . .
C C6 0.37224(16) 0.21274(15) 0.52838(11) 0.0478(3) Uani d 1 . .
H H6 0.423091 0.125544 0.555505 0.057 Uiso calc 1 . .
C C7 0.29682(16) 0.17444(14) 0.41423(10) 0.0465(3) Uani d 1 . .
H H7 0.299056 0.061774 0.364824 0.056 Uiso calc 1 . .
C C8 0.22010(14) 0.29895(14) 0.37397(9) 0.0413(2) Uani d 1 . .
H H8 0.170368 0.270557 0.297080 0.050 Uiso calc 1 . .
C C9 0.21401(12) 0.47005(13) 0.44580(8) 0.0349(2) Uani d 1 . .
C C10 0.29405(13) 0.50852(13) 0.56089(9) 0.0360(2) Uani d 1 . .
C C11 0.3970(2) 0.87468(17) 0.81915(11) 0.0625(4) Uani d 1 . .
H H11C 0.463971 0.874752 0.890943 0.094 Uiso calc 1 . .
H H11B 0.283063 0.912636 0.830827 0.094 Uiso calc 1 . .
H H11A 0.458215 0.954118 0.787835 0.094 Uiso calc 1 . .
C C12 0.04229(13) 0.57172(14) 0.29245(9) 0.0387(2) Uani d 1 . .
H H12 0.016817 0.455204 0.246166 0.046 Uiso calc 1 . .
C C13 -0.09569(13) 0.65748(14) 0.14067(9) 0.0383(2) Uani d 1 . .
C C14 -0.18898(14) 0.49935(14) 0.07476(9) 0.0414(3) Uani d 1 . .
H H14 -0.194706 0.404229 0.104854 0.050 Uiso calc 1 . .
C C15 -0.27369(14) 0.47931(15) -0.03449(9) 0.0414(3) Uani d 1 . .
C C16 -0.26515(15) 0.62281(16) -0.07652(9) 0.0447(3) Uani d 1 . .
H H16 -0.322371 0.611432 -0.150197 0.054 Uiso calc 1 . .
C C17 -0.17448(16) 0.78190(15) -0.01252(10) 0.0459(3) Uani d 1 . .
H H17 -0.170458 0.877361 -0.042377 0.055 Uiso calc 1 . .
C C18 -0.09002(14) 0.79882(14) 0.09561(9) 0.0407(2) Uani d 1 . .
C C19 -0.37175(17) 0.30697(16) -0.10504(10) 0.0523(3) Uani d 1 . .
H H19A -0.495364 0.310829 -0.101543 0.078 Uiso calc 1 . .
H H19B -0.329154 0.213780 -0.076131 0.078 Uiso calc 1 . .
H H19C -0.354011 0.285087 -0.182962 0.078 Uiso calc 1 . .

loop_
_atom_site_aniso_label
_atom_site_aniso_U_11
_atom_site_aniso_U_22
_atom_site_aniso_U_33
_atom_site_aniso_U_12
_atom_site_aniso_U_13
_atom_site_aniso_U_23
O1 0.0577(5) 0.0459(4) 0.0346(4) 0.0057(4) -0.0041(3) 0.0091(3)
O2 0.0640(6) 0.0426(5) 0.0495(5) -0.0021(4) -0.0053(4) 0.0161(4)
N1 0.0428(5) 0.0459(5) 0.0368(5) 0.0026(4) 0.0009(4) 0.0157(4)
C1 0.0341(5) 0.0402(5) 0.0353(5) 0.0018(4) 0.0042(4) 0.0143(4)
C2 0.0427(6) 0.0391(5) 0.0410(6) 0.0070(4) 0.0045(4) 0.0158(4)
C3 0.0470(6) 0.0367(5) 0.0388(5) 0.0047(4) 0.0051(4) 0.0088(4)
C4 0.0370(5) 0.0415(5) 0.0340(5) 0.0002(4) 0.0022(4) 0.0118(4)
C5 0.0430(6) 0.0456(6) 0.0419(6) 0.0045(5) 0.0002(4) 0.0180(5)
C6 0.0490(6) 0.0416(6) 0.0560(7) 0.0091(5) 0.0039(5) 0.0211(5)
C7 0.0507(6) 0.0353(5) 0.0511(6) 0.0053(5) 0.0068(5) 0.0096(5)
C8 0.0428(6) 0.0405(5) 0.0386(5) 0.0012(4) 0.0037(4) 0.0106(4)
C9 0.0322(5) 0.0364(5) 0.0368(5) 0.0004(4) 0.0049(4) 0.0130(4)
C10 0.0330(5) 0.0379(5) 0.0373(5) 0.0005(4) 0.0037(4) 0.0131(4)
C11 0.0786(9) 0.0528(7) 0.0423(6) 0.0112(6) -0.0096(6) 0.0007(5)
C12 0.0374(5) 0.0426(6) 0.0364(5) 0.0039(4) 0.0041(4) 0.0130(4)
C13 0.0369(5) 0.0440(6) 0.0350(5) 0.0064(4) 0.0037(4) 0.0142(4)
C14 0.0411(6) 0.0429(6) 0.0415(6) 0.0040(4) 0.0030(4) 0.0165(4)
C15 0.0377(5) 0.0460(6) 0.0393(5) 0.0068(4) 0.0044(4) 0.0108(4)
C16 0.0452(6) 0.0546(7) 0.0345(5) 0.0108(5) 0.0021(4) 0.0146(5)
C17 0.0519(6) 0.0470(6) 0.0435(6) 0.0098(5) 0.0046(5) 0.0214(5)
C18 0.0413(5) 0.0402(5) 0.0408(6) 0.0060(4) 0.0041(4) 0.0133(4)
C19 0.0507(7) 0.0514(7) 0.0477(6) 0.0010(5) -0.0011(5) 0.0087(5)

loop_
_atom_type_symbol
_atom_type_description
_atom_type_scat_dispersion_real
_atom_type_scat_dispersion_imag
_atom_type_scat_source
C C 0.0033 0.0016 'International Tables Vol C Tables 4.2.6.8 and 6.1.1.4'
H H 0.0000 0.0000 'International Tables Vol C Tables 4.2.6.8 and 6.1.1.4'
N N 0.0061 0.0033 'International Tables Vol C Tables 4.2.6.8 and 6.1.1.4'
O O 0.0106 0.0060 'International Tables Vol C Tables 4.2.6.8 and 6.1.1.4'

loop_
_geom_angle_atom_site_label_1
_geom_angle_atom_site_label_2
_geom_angle_atom_site_label_3
_geom_angle_site_symmetry_1
_geom_angle_site_symmetry_3
_geom_angle
_geom_angle_publ_flag
C4 O1 C11 . . 117.78(9) ?
C18 O2 H2O . . 102.0(12) ?
C12 N1 C13 . . 120.69(9) ?
C2 C1 C9 . . 118.94(9) ?
C2 C1 C12 . . 119.73(9) ?
C9 C1 C12 . . 121.31(9) ?
C1 C2 C3 . . 122.66(10) ?
C1 C2 H2 . . 118.7 ?
C3 C2 H2 . . 118.7 ?
C4 C3 C2 . . 119.40(10) ?
C4 C3 H3 . . 120.3 ?
C2 C3 H3 . . 120.3 ?
O1 C4 C3 . . 124.60(10) ?
O1 C4 C10 . . 114.58(9) ?
C3 C4 C10 . . 120.82(9) ?
C6 C5 C10 . . 120.86(10) ?
C6 C5 H5 . . 119.6 ?
C10 C5 H5 . . 119.6 ?
C5 C6 C7 . . 119.88(10) ?
C5 C6 H6 . . 120.1 ?
C7 C6 H6 . . 120.1 ?
C8 C7 C6 . . 120.73(10) ?
C8 C7 H7 . . 119.6 ?
C6 C7 H7 . . 119.6 ?
C7 C8 C9 . . 121.27(10) ?
C7 C8 H8 . . 119.4 ?
C9 C8 H8 . . 119.4 ?
C8 C9 C10 . . 117.52(9) ?
C8 C9 C1 . . 123.66(9) ?
C10 C9 C1 . . 118.82(9) ?
C5 C10 C9 . . 119.71(10) ?
C5 C10 C4 . . 120.94(10) ?
C9 C10 C4 . . 119.35(9) ?
O1 C11 H11C . . 109.5 ?
O1 C11 H11B . . 109.5 ?
H11C C11 H11B . . 109.5 ?
O1 C11 H11A . . 109.5 ?
H11C C11 H11A . . 109.5 ?
H11B C11 H11A . . 109.5 ?
N1 C12 C1 . . 122.15(10) ?
N1 C12 H12 . . 118.9 ?
C1 C12 H12 . . 118.9 ?
C14 C13 C18 . . 118.84(10) ?
C14 C13 N1 . . 127.09(9) ?
C18 C13 N1 . . 114.07(9) ?
C15 C14 C13 . . 121.35(10) ?
C15 C14 H14 . . 119.3 ?
C13 C14 H14 . . 119.3 ?
C14 C15 C16 . . 118.20(10) ?
C14 C15 C19 . . 120.66(10) ?
C16 C15 C19 . . 121.14(10) ?
C17 C16 C15 . . 121.64(10) ?
C17 C16 H16 . . 119.2 ?
C15 C16 H16 . . 119.2 ?
C18 C17 C16 . . 119.29(10) ?
C18 C17 H17 . . 120.4 ?
C16 C17 H17 . . 120.4 ?
O2 C18 C17 . . 120.14(10) ?
O2 C18 C13 . . 119.18(10) ?
C17 C18 C13 . . 120.67(10) ?
C15 C19 H19A . . 109.5 ?
C15 C19 H19B . . 109.5 ?
H19A C19 H19B . . 109.5 ?
C15 C19 H19C . . 109.5 ?
H19A C19 H19C . . 109.5 ?
H19B C19 H19C . . 109.5 ?

loop_
_geom_bond_atom_site_label_1
_geom_bond_atom_site_label_2
_geom_bond_site_symmetry_2
_geom_bond_distance
_geom_bond_publ_flag
O1 C4 . 1.3601(12) ?
O1 C11 . 1.4131(14) ?
O2 C18 . 1.3705(14) ?
O2 H2O . 0.835(18) ?
N1 C12 . 1.2741(14) ?
N1 C13 . 1.4109(13) ?
C1 C2 . 1.3745(15) ?
C1 C9 . 1.4379(14) ?
C1 C12 . 1.4603(14) ?
C2 C3 . 1.3961(15) ?
C2 H2 . 0.9400 ?
C3 C4 . 1.3735(15) ?
C3 H3 . 0.9400 ?
C4 C10 . 1.4238(15) ?
C5 C6 . 1.3599(17) ?
C5 C10 . 1.4137(15) ?
C5 H5 . 0.9400 ?
C6 C7 . 1.4012(16) ?
C6 H6 . 0.9400 ?
C7 C8 . 1.3653(16) ?
C7 H7 . 0.9400 ?
C8 C9 . 1.4161(15) ?
C8 H8 . 0.9400 ?
C9 C10 . 1.4212(14) ?
C11 H11C . 0.9700 ?
C11 H11B . 0.9700 ?
C11 H11A . 0.9700 ?
C12 H12 . 0.9400 ?
C13 C14 . 1.3927(15) ?
C13 C18 . 1.3983(15) ?
C14 C15 . 1.3886(15) ?
C14 H14 . 0.9400 ?
C15 C16 . 1.3917(16) ?
C15 C19 . 1.5031(16) ?
C16 C17 . 1.3845(16) ?
C16 H16 . 0.9400 ?
C17 C18 . 1.3805(15) ?
C17 H17 . 0.9400 ?
C19 H19A . 0.9700 ?
C19 H19B . 0.9700 ?
C19 H19C . 0.9700 ?

loop_
_geom_hbond_atom_site_label_D
_geom_hbond_atom_site_label_H
_geom_hbond_atom_site_label_A
_geom_hbond_site_symmetry_A
_geom_hbond_distance_DH
_geom_hbond_distance_HA
_geom_hbond_distance_DA
_geom_hbond_angle_DHA
_geom_hbond_publ_flag
O2 H2O N1 . 0.84(2) 2.069(18) 2.6436(13) 126(2) yes
C11 H11B O2 2_576 0.97 2.51 3.4725(19) 170 yes
C19 H19A Cg1 2_465 0.97 2.79 3.7362(14) 165 yes

loop_
_geom_torsion_atom_site_label_1
_geom_torsion_atom_site_label_2
_geom_torsion_atom_site_label_3
_geom_torsion_atom_site_label_4
_geom_torsion_site_symmetry_1
_geom_torsion_site_symmetry_2
_geom_torsion_site_symmetry_3
_geom_torsion_site_symmetry_4
_geom_torsion
_geom_torsion_publ_flag
C9 C1 C2 C3 . . . . -0.17(16) ?
C12 C1 C2 C3 . . . . 178.14(9) ?
C1 C2 C3 C4 . . . . -0.26(17) ?
C11 O1 C4 C3 . . . . -6.08(17) ?
C11 O1 C4 C10 . . . . 174.26(11) ?
C2 C3 C4 O1 . . . . -179.75(10) ?
C2 C3 C4 C10 . . . . -0.11(17) ?
C10 C5 C6 C7 . . . . 0.76(18) ?
C5 C6 C7 C8 . . . . -1.01(18) ?
C6 C7 C8 C9 . . . . -0.06(18) ?
C7 C8 C9 C10 . . . . 1.32(16) ?
C7 C8 C9 C1 . . . . -179.17(10) ?
C2 C1 C9 C8 . . . . -178.57(10) ?
C12 C1 C9 C8 . . . . 3.15(16) ?
C2 C1 C9 C10 . . . . 0.94(15) ?
C12 C1 C9 C10 . . . . -177.34(9) ?
C6 C5 C10 C9 . . . . 0.53(17) ?
C6 C5 C10 C4 . . . . -179.26(10) ?
C8 C9 C10 C5 . . . . -1.54(15) ?
C1 C9 C10 C5 . . . . 178.92(9) ?
C8 C9 C10 C4 . . . . 178.25(9) ?
C1 C9 C10 C4 . . . . -1.29(14) ?
O1 C4 C10 C5 . . . . 0.35(15) ?
C3 C4 C10 C5 . . . . -179.33(10) ?
O1 C4 C10 C9 . . . . -179.44(8) ?
C3 C4 C10 C9 . . . . 0.89(16) ?
C13 N1 C12 C1 . . . . -178.08(9) ?
C2 C1 C12 N1 . . . . 14.20(16) ?
C9 C1 C12 N1 . . . . -167.54(10) ?
C12 N1 C13 C14 . . . . 19.32(17) ?
C12 N1 C13 C18 . . . . -161.18(10) ?
C18 C13 C14 C15 . . . . 0.86(16) ?
N1 C13 C14 C15 . . . . -179.66(10) ?
C13 C14 C15 C16 . . . . -0.84(16) ?
C13 C14 C15 C19 . . . . 179.16(10) ?
C14 C15 C16 C17 . . . . 0.33(17) ?
C19 C15 C16 C17 . . . . -179.66(11) ?
C15 C16 C17 C18 . . . . 0.14(18) ?
C16 C17 C18 O2 . . . . 179.35(10) ?
C16 C17 C18 C13 . . . . -0.12(17) ?
C14 C13 C18 O2 . . . . -179.84(10) ?
N1 C13 C18 O2 . . . . 0.61(15) ?
C14 C13 C18 C17 . . . . -0.37(17) ?
N1 C13 C18 C17 . . . . -179.92(10) ?

_cod_database_fobs_code 2312157
